data_4021717
loop_
_publ_author_name
'Ying Cheng'
'Bo Wang'
'Lan-Qing Cheng'

_publ_section_title
;
 High Nucleophilicity of Cyclic Amidocarbene toward Aryl Isocyanates,
 New Approach to Spiro[azetidinone-4,3'-indolinone] Derivatives
;
_journal_name_full 'Journal of Organic Chemistry'
_journal_page_first 4418
_journal_page_last 4427
_journal_paper_doi 10.1021/jo060265h
_journal_volume 71
_journal_year 2006
_chemical_formula_sum 'C30 H27 Br2 N3 O3'
_chemical_formula_weight 637.37
_chemical_name_systematic
; 
 ? 
;
_space_group_IT_number 14
_symmetry_cell_setting monoclinic
_symmetry_space_group_name_Hall '-P 2yn'
_symmetry_space_group_name_H-M 'P 1 21/n 1'
_atom_sites_solution_hydrogens geom
_atom_sites_solution_primary direct
_atom_sites_solution_secondary difmap
_audit_creation_method SHELXL-97
_cell_angle_alpha 90.00
_cell_angle_beta 103.23(3)
_cell_angle_gamma 90.00
_cell_formula_units_Z 4
_cell_length_a 12.156(2)
_cell_length_b 13.886(3)
_cell_length_c 17.364(4)
_cell_measurement_reflns_used 25858
_cell_measurement_temperature 293(2)
_cell_measurement_theta_max 27.48
_cell_measurement_theta_min 1.86
_cell_volume 2853.3(10)
_computing_cell_refinement 'Rapid Auto(Rigaku 2001)'
_computing_data_collection 'Rapid Auto(Rigaku 2001)'
_computing_data_reduction 'Rapid Auto(Rigaku 2001)'
_computing_structure_refinement 'SHELXL-97 (Sheldrick, 1997)'
_computing_structure_solution 'SHELXS-97 (Sheldrick, 1990)'
_diffrn_ambient_temperature 293(2)
_diffrn_measured_fraction_theta_full 0.998
_diffrn_measured_fraction_theta_max 0.998
_diffrn_measurement_device_type 'Rigaku Raxis Rapid IP'
_diffrn_measurement_method oscillation
_diffrn_radiation_monochromator graphite
_diffrn_radiation_source 'Rotating Anode'
_diffrn_radiation_type MoK\a
_diffrn_radiation_wavelength 0.71073
_diffrn_reflns_av_R_equivalents 0.0642
_diffrn_reflns_av_sigmaI/netI 0.1034
_diffrn_reflns_limit_h_max 15
_diffrn_reflns_limit_h_min -14
_diffrn_reflns_limit_k_max 18
_diffrn_reflns_limit_k_min 0
_diffrn_reflns_limit_l_max 21
_diffrn_reflns_limit_l_min -22
_diffrn_reflns_number 25858
_diffrn_reflns_theta_full 27.48
_diffrn_reflns_theta_max 27.48
_diffrn_reflns_theta_min 1.86
_exptl_absorpt_coefficient_mu 2.876
_exptl_absorpt_correction_T_max 0.5754
_exptl_absorpt_correction_T_min 0.2561
_exptl_absorpt_correction_type empirical
_exptl_absorpt_process_details abscor
_exptl_crystal_colour colorless
_exptl_crystal_density_diffrn 1.484
_exptl_crystal_density_method 'not measured'
_exptl_crystal_description block
_exptl_crystal_F_000 1288
_exptl_crystal_size_max 0.65
_exptl_crystal_size_mid 0.34
_exptl_crystal_size_min 0.22
_refine_diff_density_max 0.364
_refine_diff_density_min -0.615
_refine_diff_density_rms 0.100
_refine_ls_extinction_method none
_refine_ls_goodness_of_fit_ref 0.833
_refine_ls_hydrogen_treatment mixed
_refine_ls_matrix_type full
_refine_ls_number_parameters 343
_refine_ls_number_reflns 6526
_refine_ls_number_restraints 0
_refine_ls_restrained_S_all 0.833
_refine_ls_R_factor_all 0.1427
_refine_ls_R_factor_gt 0.0526
_refine_ls_shift/su_max 0.001
_refine_ls_shift/su_mean 0.000
_refine_ls_structure_factor_coef Fsqd
_refine_ls_weighting_details 'calc w=1/[\s^2^(Fo^2^)+(0.0679P)^2^+0.0000P] where P=(Fo^2^+2Fc^2^)/3'
_refine_ls_weighting_scheme calc
_refine_ls_wR_factor_gt 0.1225
_refine_ls_wR_factor_ref 0.1471
_reflns_number_gt 2643
_reflns_number_total 6526
_reflns_threshold_expression >2sigma(I)
_cod_data_source_file jo060265hsi20060208_085527.cif
_cod_depositor_comments
;
The following automatic conversions were performed:
'_symmetry_cell_setting' value 'Monoclinic' changed to 'monoclinic'
according to '/home/saulius/struct/CIF-dictionaries/cif_core.dic'
dictionary named 'cif_core.dic' version 2.4.1 from 2010-06-29.

Automatic conversion script
Id: cif_fix_enum 1527 2010-12-29 10:47:43Z saulius 
;
_cod_original_sg_symbol_H-M 'P 21/n'
_cod_database_code 4021717

loop_
_symmetry_equiv_pos_as_xyz
'x, y, z'
'-x+1/2, y+1/2, -z+1/2'
'-x, -y, -z'
'x-1/2, -y-1/2, z-1/2'

loop_
_atom_site_label
_atom_site_type_symbol
_atom_site_fract_x
_atom_site_fract_y
_atom_site_fract_z
_atom_site_U_iso_or_equiv
_atom_site_adp_type
_atom_site_occupancy
_atom_site_symmetry_multiplicity
_atom_site_calc_flag
_atom_site_refinement_flags
Br1 Br 0.78979(5) 0.89311(5) 0.09438(3) 0.1003(3) Uani 1 1 d .
Br2 Br 0.53101(6) 1.05899(5) -0.08178(4) 0.1186(3) Uani 1 1 d .
O1 O 1.2432(2) 0.8138(2) -0.10410(17) 0.0775(9) Uani 1 1 d .
O2 O 0.9930(2) 0.97410(17) -0.26685(13) 0.0471(6) Uani 1 1 d .
O3 O 0.9222(3) 1.2955(2) -0.27888(19) 0.0990(12) Uani 1 1 d .
N1 N 1.0596(3) 0.8719(2) -0.15672(17) 0.0549(9) Uani 1 1 d .
N2 N 0.8867(3) 0.9149(2) -0.38586(17) 0.0493(8) Uani 1 1 d .
N3 N 0.8395(2) 1.14393(19) -0.30214(15) 0.0418(7) Uani 1 1 d .
C1 C 0.8810(3) 0.8853(3) -0.1197(2) 0.0566(11) Uani 1 1 d .
H1A H 0.8440 0.8877 -0.1728 0.068 Uiso 1 1 calc R
C2 C 0.8196(4) 0.8908(3) -0.0618(2) 0.0604(11) Uani 1 1 d .
H2B H 0.7415 0.8980 -0.0758 0.073 Uiso 1 1 calc R
C3 C 0.8748(4) 0.8854(3) 0.0156(2) 0.0607(11) Uani 1 1 d .
C4 C 0.9896(4) 0.8770(3) 0.0380(2) 0.0614(11) Uani 1 1 d .
H4A H 1.0256 0.8741 0.0914 0.074 Uiso 1 1 calc R
C5 C 1.0515(3) 0.8727(3) -0.0188(2) 0.0567(11) Uani 1 1 d .
H5A H 1.1297 0.8672 -0.0042 0.068 Uiso 1 1 calc R
C6 C 0.9962(3) 0.8765(3) -0.0986(2) 0.0495(10) Uani 1 1 d .
C7 C 1.1665(4) 0.8384(3) -0.1569(2) 0.0589(11) Uani 1 1 d .
C8 C 1.1427(4) 0.8418(3) -0.2477(2) 0.0696(13) Uani 1 1 d .
C9 C 1.0221(3) 0.8769(3) -0.2425(2) 0.0549(10) Uani 1 1 d .
H9A H 0.9624 0.8305 -0.2643 0.066 Uiso 1 1 calc R
C10 C 0.9199(3) 0.9835(3) -0.33765(19) 0.0392(8) Uani 1 1 d .
C11 C 0.7987(3) 0.9557(3) -0.44677(19) 0.0458(9) Uani 1 1 d .
C12 C 0.7319(4) 0.9077(3) -0.5096(2) 0.0653(12) Uani 1 1 d .
H12A H 0.7445 0.8432 -0.5192 0.078 Uiso 1 1 calc R
C13 C 0.6452(4) 0.9588(4) -0.5581(2) 0.0723(14) Uani 1 1 d .
H13A H 0.6006 0.9279 -0.6017 0.087 Uiso 1 1 calc R
C14 C 0.6221(4) 1.0541(3) -0.5443(2) 0.0618(12) Uani 1 1 d .
C15 C 0.6930(3) 1.1013(3) -0.4808(2) 0.0511(10) Uani 1 1 d .
H15A H 0.6806 1.1657 -0.4707 0.061 Uiso 1 1 calc R
C16 C 0.7809(3) 1.0523(3) -0.43360(19) 0.0422(9) Uani 1 1 d .
C17 C 0.8708(3) 1.0822(2) -0.36242(19) 0.0402(9) Uani 1 1 d .
C18 C 0.9567(3) 1.1666(3) -0.3731(2) 0.0532(10) Uani 1 1 d .
C19 C 0.9079(4) 1.2185(3) -0.3109(2) 0.0595(11) Uani 1 1 d .
C20 C 0.7644(3) 1.1268(3) -0.2533(2) 0.0458(9) Uani 1 1 d .
C21 C 0.7539(4) 1.1926(3) -0.1939(2) 0.0618(11) Uani 1 1 d .
H21A H 0.7944 1.2501 -0.1883 0.074 Uiso 1 1 calc R
C22 C 0.6845(4) 1.1724(4) -0.1445(2) 0.0725(14) Uani 1 1 d .
H22A H 0.6783 1.2159 -0.1051 0.087 Uiso 1 1 calc R
C23 C 0.6242(4) 1.0890(4) -0.1525(2) 0.0667(12) Uani 1 1 d .
C24 C 0.6300(3) 1.0253(3) -0.2112(2) 0.0574(11) Uani 1 1 d .
H24A H 0.5865 0.9695 -0.2175 0.069 Uiso 1 1 calc R
C25 C 0.7008(3) 1.0441(3) -0.2612(2) 0.0502(10) Uani 1 1 d .
H25A H 0.7056 1.0002 -0.3008 0.060 Uiso 1 1 calc R
C26 C 1.1388(5) 0.7399(4) -0.2836(3) 0.124(2) Uani 1 1 d .
H26A H 1.2138 0.7204 -0.2859 0.185 Uiso 1 1 calc R
H26B H 1.0913 0.7403 -0.3360 0.185 Uiso 1 1 calc R
H26C H 1.1089 0.6955 -0.2513 0.185 Uiso 1 1 calc R
C27 C 1.2156(4) 0.9107(4) -0.2800(3) 0.1045(19) Uani 1 1 d .
H27A H 1.2869 0.8808 -0.2797 0.157 Uiso 1 1 calc R
H27B H 1.2279 0.9676 -0.2477 0.157 Uiso 1 1 calc R
H27C H 1.1788 0.9278 -0.3332 0.157 Uiso 1 1 calc R
C28 C 0.5250(4) 1.1073(4) -0.5970(3) 0.0904(17) Uani 1 1 d .
H28A H 0.4855 1.0647 -0.6375 0.136 Uiso 1 1 calc R
H28B H 0.5537 1.1612 -0.6210 0.136 Uiso 1 1 calc R
H28C H 0.4743 1.1298 -0.5660 0.136 Uiso 1 1 calc R
C29 C 0.9358(4) 1.2140(3) -0.4535(2) 0.0762(14) Uani 1 1 d .
H29A H 0.9915 1.2631 -0.4531 0.114 Uiso 1 1 calc R
H29B H 0.8618 1.2424 -0.4656 0.114 Uiso 1 1 calc R
H29C H 0.9407 1.1666 -0.4928 0.114 Uiso 1 1 calc R
C30 C 1.0806(3) 1.1428(4) -0.3439(3) 0.0854(16) Uani 1 1 d .
H30A H 1.1254 1.1970 -0.3523 0.128 Uiso 1 1 calc R
H30B H 1.0991 1.0881 -0.3723 0.128 Uiso 1 1 calc R
H30C H 1.0960 1.1281 -0.2884 0.128 Uiso 1 1 calc R

loop_
_atom_site_aniso_label
_atom_site_aniso_U_11
_atom_site_aniso_U_22
_atom_site_aniso_U_33
_atom_site_aniso_U_23
_atom_site_aniso_U_13
_atom_site_aniso_U_12
Br1 0.1022(5) 0.1383(6) 0.0720(3) -0.0092(3) 0.0441(3) -0.0259(4)
Br2 0.1324(6) 0.1450(6) 0.1047(4) 0.0265(4) 0.0816(4) 0.0410(4)
O1 0.067(2) 0.094(2) 0.0654(19) 0.0052(17) 0.0013(16) 0.0393(18)
O2 0.0471(15) 0.0453(15) 0.0465(14) 0.0038(11) 0.0056(12) 0.0063(12)
O3 0.154(3) 0.054(2) 0.090(2) -0.0220(18) 0.029(2) -0.048(2)
N1 0.052(2) 0.061(2) 0.0489(18) 0.0081(16) 0.0070(16) 0.0163(18)
N2 0.060(2) 0.0440(18) 0.0434(17) -0.0022(15) 0.0113(16) 0.0078(17)
N3 0.0480(19) 0.0340(17) 0.0405(16) -0.0029(13) 0.0041(14) -0.0061(15)
C1 0.055(3) 0.068(3) 0.044(2) 0.011(2) 0.0049(19) 0.004(2)
C2 0.051(3) 0.067(3) 0.064(3) 0.004(2) 0.014(2) -0.006(2)
C3 0.069(3) 0.060(3) 0.053(2) 0.003(2) 0.016(2) -0.010(2)
C4 0.073(3) 0.062(3) 0.045(2) 0.006(2) 0.006(2) -0.005(2)
C5 0.054(3) 0.059(3) 0.052(2) 0.006(2) 0.001(2) 0.008(2)
C6 0.060(3) 0.043(2) 0.045(2) 0.0084(18) 0.0098(19) 0.007(2)
C7 0.061(3) 0.057(3) 0.057(3) -0.001(2) 0.011(2) 0.024(2)
C8 0.071(3) 0.080(3) 0.058(3) -0.003(2) 0.015(2) 0.032(3)
C9 0.062(3) 0.054(3) 0.045(2) 0.0028(19) 0.0051(19) 0.014(2)
C10 0.037(2) 0.046(2) 0.0367(19) 0.0034(17) 0.0107(17) 0.0019(18)
C11 0.057(3) 0.046(2) 0.0350(19) -0.0002(17) 0.0111(18) -0.004(2)
C12 0.094(4) 0.054(3) 0.045(2) -0.009(2) 0.009(2) -0.009(3)
C13 0.085(4) 0.076(3) 0.046(2) -0.005(2) -0.005(2) -0.024(3)
C14 0.061(3) 0.068(3) 0.048(2) 0.007(2) -0.004(2) -0.013(2)
C15 0.056(3) 0.048(2) 0.046(2) 0.0028(18) 0.0048(19) -0.006(2)
C16 0.046(2) 0.041(2) 0.0372(18) 0.0029(17) 0.0059(17) -0.0076(19)
C17 0.040(2) 0.040(2) 0.0402(19) 0.0004(16) 0.0078(16) -0.0059(18)
C18 0.050(3) 0.054(3) 0.050(2) 0.0106(19) 0.0028(19) -0.020(2)
C19 0.074(3) 0.045(3) 0.053(2) 0.004(2) 0.000(2) -0.019(2)
C20 0.049(2) 0.043(2) 0.0423(19) 0.0016(18) 0.0039(17) 0.007(2)
C21 0.073(3) 0.048(2) 0.059(2) -0.012(2) 0.005(2) 0.009(2)
C22 0.091(4) 0.072(3) 0.059(3) -0.014(2) 0.024(3) 0.030(3)
C23 0.071(3) 0.076(3) 0.059(3) 0.010(2) 0.029(2) 0.025(3)
C24 0.060(3) 0.058(3) 0.059(2) 0.002(2) 0.022(2) 0.001(2)
C25 0.058(3) 0.045(2) 0.050(2) -0.0080(18) 0.0163(19) -0.002(2)
C26 0.148(5) 0.119(5) 0.089(4) -0.039(3) -0.003(4) 0.074(4)
C27 0.074(4) 0.153(5) 0.100(4) 0.032(4) 0.048(3) 0.034(4)
C28 0.079(4) 0.101(4) 0.072(3) 0.012(3) -0.024(3) -0.005(3)
C29 0.090(3) 0.070(3) 0.069(3) 0.021(2) 0.017(3) -0.023(3)
C30 0.054(3) 0.095(4) 0.101(4) 0.031(3) 0.006(3) -0.028(3)

loop_
_atom_type_symbol
_atom_type_description
_atom_type_scat_dispersion_real
_atom_type_scat_dispersion_imag
_atom_type_scat_source
C C 0.0033 0.0016 'International Tables Vol C Tables 4.2.6.8 and 6.1.1.4'
H H 0.0000 0.0000 'International Tables Vol C Tables 4.2.6.8 and 6.1.1.4'
N N 0.0061 0.0033 'International Tables Vol C Tables 4.2.6.8 and 6.1.1.4'
O O 0.0106 0.0060 'International Tables Vol C Tables 4.2.6.8 and 6.1.1.4'
Br Br -0.2901 2.4595 'International Tables Vol C Tables 4.2.6.8 and 6.1.1.4'

loop_
_geom_angle_atom_site_label_1
_geom_angle_atom_site_label_2
_geom_angle_atom_site_label_3
_geom_angle
C10 O2 C9 115.3(3)
C7 N1 C6 133.5(3)
C7 N1 C9 95.0(3)
C6 N1 C9 129.6(3)
C10 N2 C11 105.0(3)
C19 N3 C20 134.2(3)
C19 N3 C17 95.8(3)
C20 N3 C17 130.0(3)
C6 C1 C2 120.0(4)
C3 C2 C1 119.3(4)
C2 C3 C4 121.8(4)
C2 C3 Br1 118.9(3)
C4 C3 Br1 119.3(3)
C3 C4 C5 119.4(4)
C4 C5 C6 119.6(4)
C1 C6 C5 119.9(4)
C1 C6 N1 120.5(3)
C5 C6 N1 119.5(4)
O1 C7 N1 131.4(4)
O1 C7 C8 136.5(4)
N1 C7 C8 92.0(3)
C27 C8 C7 114.5(4)
C27 C8 C26 113.6(4)
C7 C8 C26 111.6(4)
C27 C8 C9 117.6(4)
C7 C8 C9 84.9(3)
C26 C8 C9 111.5(4)
O2 C9 N1 110.2(3)
O2 C9 C8 116.6(3)
N1 C9 C8 88.0(3)
N2 C10 O2 124.8(3)
N2 C10 C17 116.5(3)
O2 C10 C17 118.7(3)
C12 C11 C16 120.9(4)
C12 C11 N2 126.8(3)
C16 C11 N2 112.2(3)
C11 C12 C13 117.6(4)
C12 C13 C14 122.8(4)
C13 C14 C15 118.1(4)
C13 C14 C28 121.6(4)
C15 C14 C28 120.2(4)
C16 C15 C14 119.7(4)
C15 C16 C11 120.8(3)
C15 C16 C17 132.3(3)
C11 C16 C17 106.9(3)
N3 C17 C16 119.1(3)
N3 C17 C10 118.3(3)
C16 C17 C10 98.5(3)
N3 C17 C18 86.4(3)
C16 C17 C18 118.3(3)
C10 C17 C18 117.9(3)
C30 C18 C29 110.4(4)
C30 C18 C19 112.6(3)
C29 C18 C19 116.0(4)
C30 C18 C17 115.1(3)
C29 C18 C17 116.6(3)
C19 C18 C17 84.0(3)
O3 C19 N3 131.0(4)
O3 C19 C18 135.2(4)
N3 C19 C18 93.8(3)
C25 C20 N3 120.7(3)
C25 C20 C21 118.3(4)
N3 C20 C21 121.0(4)
C22 C21 C20 120.0(4)
C21 C22 C23 120.6(4)
C22 C23 C24 120.6(4)
C22 C23 Br2 120.6(3)
C24 C23 Br2 118.8(4)
C23 C24 C25 119.6(4)
C20 C25 C24 120.8(3)

loop_
_geom_bond_atom_site_label_1
_geom_bond_atom_site_label_2
_geom_bond_distance
Br1 C3 1.896(4)
Br2 C23 1.897(4)
O1 C7 1.198(4)
O2 C10 1.349(4)
O2 C9 1.434(4)
O3 C19 1.199(5)
N1 C7 1.381(5)
N1 C6 1.405(5)
N1 C9 1.457(5)
N2 C10 1.271(4)
N2 C11 1.438(4)
N3 C19 1.357(5)
N3 C20 1.402(4)
N3 C17 1.469(4)
C1 C6 1.369(5)
C1 C2 1.384(5)
C2 C3 1.361(5)
C3 C4 1.366(6)
C4 C5 1.372(5)
C5 C6 1.396(5)
C7 C8 1.536(5)
C8 C27 1.498(6)
C8 C26 1.543(7)
C8 C9 1.566(6)
C10 C17 1.517(5)
C11 C12 1.374(5)
C11 C16 1.387(5)
C12 C13 1.385(6)
C13 C14 1.384(6)
C14 C15 1.399(5)
C14 C28 1.510(6)
C15 C16 1.369(5)
C16 C17 1.509(5)
C17 C18 1.608(5)
C18 C30 1.512(5)
C18 C29 1.511(5)
C18 C19 1.526(6)
C20 C25 1.373(5)
C20 C21 1.406(5)
C21 C22 1.362(6)
C22 C23 1.360(6)
C23 C24 1.364(6)
C24 C25 1.380(5)
